data_9002510
loop_
_publ_author_name
'Burns, P. C.'
'Roberts, A. C.'
'Stirling, J. A. R.'
'Criddle, A. J.'
'Feinglos, M. N.'

_publ_section_title
;
 Dukeite, Bi24Cr8O57(OH)6(H2O)3, a new mineral from Brejauba, Minas Gerais,
 Brazil: Description and crystal structure
;
_journal_name_full 'American Mineralogist'
_journal_page_first 1822
_journal_page_last 1827
_journal_volume 85
_journal_year 2000
_chemical_formula_sum 'Bi12 Cr4 H6 O33'
_chemical_name_mineral Dukeite
_space_group_IT_number 159
_symmetry_space_group_name_Hall 'P 3 -2c'
_symmetry_space_group_name_H-M 'P 3 1 c'
_cell_angle_alpha 90
_cell_angle_beta 90
_cell_angle_gamma 120
_cell_formula_units_Z 4
_cell_length_a 15.067
_cell_length_b 15.067
_cell_length_c 15.293
_cell_volume 3006.609
_database_code_amcsd 0002599
_exptl_crystal_density_diffrn 7.179
_cod_original_formula_sum 'Bi12 Cr4 O33 H6'
_cod_database_code 9002510

loop_
_space_group_symop_operation_xyz
x,y,z
x-y,-y,1/2+z
-y,x-y,z
y,x,1/2+z
-x+y,-x,z
-x,-x+y,1/2+z

loop_
_atom_site_aniso_label
_atom_site_aniso_U_11
_atom_site_aniso_U_22
_atom_site_aniso_U_33
_atom_site_aniso_U_12
_atom_site_aniso_U_13
_atom_site_aniso_U_23
Bi1 0.01920 0.03790 0.02000 0.01840 0.00380 0.00560
Bi2 0.01600 0.02630 0.01300 0.01170 -0.00230 0.00240
Bi3 0.01490 0.01750 0.01420 0.00540 0.00210 -0.00220
Bi4 0.01760 0.01330 0.00950 0.01120 0.00080 -0.00010
Bi5 0.01550 0.01510 0.01000 0.00830 0.00070 0.00280
Bi6 0.02010 0.01900 0.00780 0.01360 0.00120 0.00020
Bi7 0.02280 0.01630 0.01240 0.01180 -0.00020 -0.00430
Bi8 0.05350 0.01880 0.00500 0.00750 -0.00090 0.00090

loop_
_atom_site_label
_atom_site_fract_x
_atom_site_fract_y
_atom_site_fract_z
_atom_site_U_iso_or_equiv
_atom_site_type_symbol
_atom_site_attached_hydrogens
Bi1 -0.02370 0.80740 0.06300 ? Bi 0
Bi2 0.69280 0.66930 0.06760 ? Bi 0
Bi3 0.83090 0.52450 0.06460 ? Bi 0
Bi4 0.67520 0.47640 0.26000 ? Bi 0
Bi5 0.02510 0.70210 0.26520 ? Bi 0
Bi6 0.29210 0.82450 0.26490 ? Bi 0
Bi7 0.17010 0.97400 0.26030 ? Bi 0
Bi8 0.12610 0.64640 0.06510 ? Bi 0
Cr1 0.16600 0.83600 -0.08900 0.01490 Cr 0
Cr2 0.66667 0.33333 -0.09200 0.00440 Cr 0
Cr3 0.00000 0.00000 -0.08800 0.02580 Cr 0
Cr4 -0.00200 0.49400 -0.09990 0.01330 Cr 0
O1 0.17100 0.83200 0.32800 0.00960 O 0
O2 0.29000 0.94700 0.20400 0.00960 O 0
O-H3 0.83000 0.66000 -0.00400 0.00960 O 1
O4 0.55300 0.34000 0.20100 0.00960 O 0
O5 0.04100 0.84100 0.19700 0.00960 O 0
O6 0.84100 0.79000 0.12200 0.00960 O 0
O7 0.70900 0.54800 0.13200 0.00960 O 0
O8 0.96800 0.65500 0.11200 0.00960 O 0
O9 0.16000 0.83200 0.01900 0.00960 O 0
O10 0.66667 0.33333 0.01500 0.00960 O 0
O11 0.00000 0.00000 -0.19400 0.00960 O 0
O12 -0.00400 0.49700 -0.20700 0.00960 O 0
O13 -0.02000 0.09300 -0.06200 0.00960 O 0
O14 -0.02700 0.57900 -0.06200 0.00960 O 0
O15 -0.08600 0.38000 -0.06300 0.00960 O 0
O16 0.67100 0.23400 -0.13100 0.00960 O 0
O17 0.19100 0.75100 -0.12600 0.00960 O 0
O18 0.26300 0.94200 -0.12200 0.00960 O 0
O19 0.05500 0.81300 -0.12600 0.00960 O 0
O20 0.10900 0.51600 -0.06500 0.00960 O 0
O21 0.66667 0.33333 0.33000 0.00960 O 0
O22 0.14800 0.70700 0.19300 0.00960 O 0
O-H23 0.01700 0.50000 0.10500 0.00960 O 1
Wat24 0.33900 0.74400 0.10500 0.00960 O 2

loop_
_cod_changelog_entry_id
_cod_changelog_entry_author
_cod_changelog_entry_date
_cod_changelog_entry_text
1
;cod-tools version 3.8.0
Id: cif_guess_AMCSD_atom_types 9574 2023-05-10 09:00:05Z saulius
;
2023-05-10T18:48:05+03:00
;Derived atom types and hydrogen counts
from atom names that follow the AMCSD naming convention
(Wat == water, O-H == hydroxyl).
;

loop_
_cod_related_entry_id
_cod_related_entry_database
_cod_related_entry_code
1 AMCSD 0002599
